data_2224400
loop_
_publ_author_name
'Liu, Jian-Feng'
'Shen, Jin-Bei'
'Liu, Jia-Lu'
'Zhao, Guo-Liang'

_publ_section_title
Tris{2-methoxy-6-[(4-methylphenyl)iminiomethyl]phenolate-\k^2^<i>O</i>,<i>O</i>'}tris(thiocyanato-\k<i>N</i>)lanthanum(III)
_journal_coeditor_code PV2228
_journal_issue 12
_journal_name_full 'Acta Crystallographica Section E'
_journal_page_first m1650
_journal_paper_doi 10.1107/S1600536809049113
_journal_volume 65
_journal_year 2009
_chemical_formula_iupac '[La (N C S)3 (C15 H15 N O2)3]'
_chemical_formula_moiety 'C48 H45 La N6 O6 S3'
_chemical_formula_sum 'C48 H45 La N6 O6 S3'
_chemical_formula_weight 1036.99
_chemical_name_systematic
;
Tris{2-methoxy-6-[(4-methylphenyl)iminiomethyl]phenolate-
\k^2^<i>O</i>,<i>O</i>'}tris(thiocyanato-\k<i>N</i>)lanthanum(III)
;
_space_group_IT_number 14
_symmetry_cell_setting monoclinic
_symmetry_space_group_name_Hall '-P 2ybc'
_symmetry_space_group_name_H-M 'P 1 21/c 1'
_atom_sites_solution_hydrogens geom
_atom_sites_solution_primary direct
_atom_sites_solution_secondary difmap
_audit_creation_method SHELXL-97
_cell_angle_alpha 90.00
_cell_angle_beta 106.156(2)
_cell_angle_gamma 90.00
_cell_formula_units_Z 4
_cell_length_a 16.7056(7)
_cell_length_b 14.2407(6)
_cell_length_c 22.2167(10)
_cell_measurement_reflns_used 6660
_cell_measurement_temperature 296(2)
_cell_measurement_theta_max 25.00
_cell_measurement_theta_min 1.27
_cell_volume 5076.6(4)
_computing_cell_refinement 'SAINT (Bruker, 2006)'
_computing_data_collection 'APEX2 (Bruker, 2006)'
_computing_data_reduction 'SAINT (Bruker, 2006)'
_computing_molecular_graphics 'SHELXTL (Sheldrick, 2008)'
_computing_publication_material 'SHELXL97 (Sheldrick, 2008)'
_computing_structure_refinement 'SHELXL97 (Sheldrick, 2008)'
_computing_structure_solution 'SHELXS97 (Sheldrick, 2008)'
_diffrn_ambient_temperature 296(2)
_diffrn_measured_fraction_theta_full 0.999
_diffrn_measured_fraction_theta_max 0.999
_diffrn_measurement_device_type 'Bruker APEXII CCD area-detector'
_diffrn_measurement_method 'phi and omega scans'
_diffrn_radiation_monochromator graphite
_diffrn_radiation_source 'fine-focus sealed tube'
_diffrn_radiation_type MoK\a
_diffrn_radiation_wavelength 0.71073
_diffrn_reflns_av_R_equivalents 0.0786
_diffrn_reflns_av_sigmaI/netI 0.0497
_diffrn_reflns_limit_h_max 19
_diffrn_reflns_limit_h_min -19
_diffrn_reflns_limit_k_max 16
_diffrn_reflns_limit_k_min -16
_diffrn_reflns_limit_l_max 26
_diffrn_reflns_limit_l_min -26
_diffrn_reflns_number 67027
_diffrn_reflns_theta_full 25.00
_diffrn_reflns_theta_max 25.00
_diffrn_reflns_theta_min 1.72
_diffrn_standards_decay_% 0
_diffrn_standards_number 0
_exptl_absorpt_coefficient_mu 1.016
_exptl_absorpt_correction_T_max 0.942
_exptl_absorpt_correction_T_min 0.899
_exptl_absorpt_correction_type multi-scan
_exptl_absorpt_process_details '(SADABS; Sheldrick, 1996)'
_exptl_crystal_colour red
_exptl_crystal_density_diffrn 1.357
_exptl_crystal_density_method 'not measured'
_exptl_crystal_description block
_exptl_crystal_F_000 2112
_exptl_crystal_size_max 0.170
_exptl_crystal_size_mid 0.087
_exptl_crystal_size_min 0.059
_refine_diff_density_max 0.528
_refine_diff_density_min -0.536
_refine_ls_extinction_method none
_refine_ls_goodness_of_fit_ref 1.030
_refine_ls_hydrogen_treatment constr
_refine_ls_matrix_type full
_refine_ls_number_parameters 577
_refine_ls_number_reflns 8926
_refine_ls_number_restraints 12
_refine_ls_restrained_S_all 1.033
_refine_ls_R_factor_all 0.0727
_refine_ls_R_factor_gt 0.0427
_refine_ls_shift/su_max 0.002
_refine_ls_shift/su_mean 0.000
_refine_ls_structure_factor_coef Fsqd
_refine_ls_weighting_details 'calc w=1/[\s^2^(Fo^2^)+(0.0608P)^2^] where P=(Fo^2^+2Fc^2^)/3'
_refine_ls_weighting_scheme calc
_refine_ls_wR_factor_gt 0.1058
_refine_ls_wR_factor_ref 0.1169
_reflns_number_gt 6157
_reflns_number_total 8926
_reflns_threshold_expression I>2sigma(I)
_cod_data_source_file pv2228.cif
_cod_data_source_block I
_cod_depositor_comments
;
The following automatic conversions were performed:
'_symmetry_cell_setting' value 'Monoclinic' changed to 'monoclinic'
according to '/home/saulius/struct/CIF-dictionaries/cif_core.dic'
dictionary named 'cif_core.dic' version 2.4.1 from 2010-06-29.

Automatic conversion script
Id: cif_fix_enum 1527 2010-12-29 10:47:43Z saulius 

The following automatic conversions were performed:

'_symmetry_cell_setting' value 'Monoclinic' changed to 'monoclinic'
according to /home/saulius/struct/CIF-dictionaries/cif_core.dic
dictionary named 'cif_core.dic' version 2.4.1 from 2010-06-29.

Automatic conversion script
Id: cif_fix_values 1715 2011-07-08 13:25:40Z adriana 
;
_cod_original_sg_symbol_H-M 'P 21/c'
_cod_database_code 2224400
_cod_database_fobs_code 2224400

loop_
_symmetry_equiv_pos_as_xyz
'x, y, z'
'-x, y+1/2, -z+1/2'
'-x, -y, -z'
'x, -y-1/2, z-1/2'

loop_
_atom_site_type_symbol
_atom_site_label
_atom_site_fract_x
_atom_site_fract_y
_atom_site_fract_z
_atom_site_U_iso_or_equiv
_atom_site_adp_type
_atom_site_calc_flag
_atom_site_refinement_flags
_atom_site_occupancy
_atom_site_disorder_assembly
_atom_site_disorder_group
La La -0.210769(14) 0.726484(17) 0.609038(11) 0.04975(11) Uani d . 1 . .
N N4 -0.1095(3) 0.6439(4) 0.7005(2) 0.1172(19) Uani d U 1 . .
N N5 -0.2191(3) 0.5653(3) 0.5522(2) 0.0833(13) Uani d . 1 . .
N N6 -0.2775(3) 0.7778(3) 0.49480(19) 0.0763(12) Uani d U 1 . .
N N1 -0.4571(2) 0.8997(3) 0.56913(18) 0.0626(10) Uani d . 1 . .
H H1D -0.4117 0.8763 0.5646 0.075 Uiso calc R 1 . .
N N2 -0.4810(2) 0.6228(2) 0.49819(16) 0.0525(9) Uani d . 1 . .
H H2A -0.4277 0.6261 0.5129 0.063 Uiso calc R 1 . .
N N3 0.0256(2) 0.5771(2) 0.58132(15) 0.0506(8) Uani d . 1 . .
H H3B -0.0231 0.5950 0.5826 0.061 Uiso calc R 1 . .
S S1 0.05539(13) 0.64120(17) 0.77073(12) 0.1670(10) Uani d . 1 . .
S S2 -0.25313(9) 0.39641(11) 0.48846(8) 0.1041(6) Uani d . 1 . .
S S3 -0.33355(13) 0.89946(14) 0.39497(7) 0.1237(7) Uani d . 1 . .
O O1 -0.1648(2) 0.8658(2) 0.70273(14) 0.0755(9) Uani d . 1 . .
O O2 -0.30215(17) 0.8609(2) 0.61258(13) 0.0596(8) Uani d . 1 . .
O O3 -0.28240(19) 0.7013(2) 0.70787(13) 0.0676(9) Uani d . 1 . .
O O4 -0.35101(16) 0.6605(2) 0.59004(13) 0.0574(7) Uani d . 1 . .
O O5 -0.1183(2) 0.8823(2) 0.58584(15) 0.0702(9) Uani d . 1 . .
O O6 -0.08077(17) 0.70762(18) 0.58104(15) 0.0592(8) Uani d . 1 . .
C C1 -0.7431(4) 0.8012(5) 0.3705(3) 0.138(3) Uani d . 1 . .
H H1A -0.7935 0.8086 0.3827 0.207 Uiso calc R 1 . .
H H1B -0.7374 0.7368 0.3596 0.207 Uiso calc R 1 . .
H H1C -0.7452 0.8405 0.3349 0.207 Uiso calc R 1 . .
C C2 -0.6683(4) 0.8295(4) 0.4251(3) 0.0940(19) Uani d . 1 . .
C C3 -0.6762(4) 0.8608(4) 0.4822(4) 0.102(2) Uani d . 1 . .
H H3A -0.7288 0.8654 0.4885 0.122 Uiso calc R 1 . .
C C4 -0.6082(3) 0.8849(4) 0.5290(3) 0.0880(17) Uani d . 1 . .
H H4A -0.6147 0.9059 0.5671 0.106 Uiso calc R 1 . .
C C5 -0.5298(3) 0.8787(3) 0.5211(2) 0.0658(13) Uani d . 1 . .
C C6 -0.5196(3) 0.8483(3) 0.4648(3) 0.0721(14) Uani d . 1 . .
H H6A -0.4667 0.8443 0.4590 0.086 Uiso calc R 1 . .
C C7 -0.5893(4) 0.8237(4) 0.4171(3) 0.0860(16) Uani d . 1 . .
H H7A -0.5828 0.8029 0.3791 0.103 Uiso calc R 1 . .
C C8 -0.4494(3) 0.9497(3) 0.6194(3) 0.0732(14) Uani d . 1 . .
H H8A -0.4963 0.9801 0.6246 0.088 Uiso calc R 1 . .
C C9 -0.3738(3) 0.9599(3) 0.6662(2) 0.0667(12) Uani d . 1 . .
C C10 -0.3694(4) 1.0160(4) 0.7207(3) 0.0988(19) Uani d . 1 . .
H H10A -0.4163 1.0479 0.7245 0.119 Uiso calc R 1 . .
C C11 -0.2973(5) 1.0221(5) 0.7660(3) 0.115(2) Uani d . 1 . .
H H11A -0.2946 1.0592 0.8010 0.138 Uiso calc R 1 . .
C C12 -0.2264(4) 0.9742(4) 0.7619(3) 0.0988(19) Uani d . 1 . .
H H12A -0.1771 0.9794 0.7940 0.119 Uiso calc R 1 . .
C C13 -0.2288(3) 0.9197(4) 0.7112(2) 0.0681(13) Uani d . 1 . .
C C14 -0.3024(3) 0.9116(3) 0.6611(2) 0.0600(12) Uani d . 1 . .
C C15 -0.0839(3) 0.8786(4) 0.7454(3) 0.105(2) Uani d . 1 . .
H H15A -0.0850 0.9312 0.7722 0.157 Uiso calc R 1 . .
H H15B -0.0442 0.8900 0.7223 0.157 Uiso calc R 1 . .
H H15C -0.0683 0.8230 0.7704 0.157 Uiso calc R 1 . .
C C16 -0.6000(4) 0.5597(5) 0.2350(2) 0.121(2) Uani d . 1 . .
H H16A -0.6585 0.5458 0.2244 0.182 Uiso calc R 1 . .
H H16B -0.5710 0.5080 0.2228 0.182 Uiso calc R 1 . .
H H16C -0.5912 0.6154 0.2133 0.182 Uiso calc R 1 . .
C C17 -0.5671(4) 0.5750(4) 0.3052(2) 0.0792(15) Uani d . 1 . .
C C18 -0.4851(4) 0.5984(4) 0.3338(2) 0.0891(17) Uani d . 1 . .
H H18A -0.4478 0.6046 0.3098 0.107 Uiso calc R 1 . .
C C19 -0.4582(3) 0.6127(3) 0.3972(2) 0.0722(14) Uani d . 1 . .
H H19A -0.4029 0.6289 0.4157 0.087 Uiso calc R 1 . .
C C20 -0.5110(3) 0.6035(3) 0.4338(2) 0.0535(11) Uani d . 1 . .
C C21 -0.5928(3) 0.5788(3) 0.4061(2) 0.0672(13) Uani d . 1 . .
H H21A -0.6295 0.5716 0.4305 0.081 Uiso calc R 1 . .
C C22 -0.6200(3) 0.5650(3) 0.3422(2) 0.0722(14) Uani d . 1 . .
H H22A -0.6752 0.5485 0.3238 0.087 Uiso calc R 1 . .
C C23 -0.5232(3) 0.6363(3) 0.5384(2) 0.0535(11) Uani d . 1 . .
H H23A -0.5808 0.6302 0.5243 0.064 Uiso calc R 1 . .
C C24 -0.4877(2) 0.6596(3) 0.60205(19) 0.0496(10) Uani d . 1 . .
C C25 -0.5396(3) 0.6721(3) 0.6419(2) 0.0657(12) Uani d . 1 . .
H H25A -0.5970 0.6647 0.6265 0.079 Uiso calc R 1 . .
C C26 -0.5051(3) 0.6950(4) 0.7027(2) 0.0723(14) Uani d . 1 . .
H H26A -0.5396 0.7042 0.7286 0.087 Uiso calc R 1 . .
C C27 -0.4193(3) 0.7053(3) 0.7275(2) 0.0668(13) Uani d . 1 . .
H H27A -0.3968 0.7207 0.7695 0.080 Uiso calc R 1 . .
C C28 -0.3683(3) 0.6925(3) 0.6894(2) 0.0567(11) Uani d . 1 . .
C C29 -0.4010(3) 0.6711(3) 0.62505(19) 0.0498(10) Uani d . 1 . .
C C30 -0.2426(3) 0.7061(5) 0.7742(2) 0.097(2) Uani d . 1 . .
H H30A -0.2830 0.6941 0.7967 0.145 Uiso calc R 1 . .
H H30B -0.2192 0.7675 0.7847 0.145 Uiso calc R 1 . .
H H30C -0.1992 0.6598 0.7854 0.145 Uiso calc R 1 . .
C C31 0.0656(4) 0.1795(3) 0.5828(2) 0.0909(17) Uani d . 1 . .
H H31A 0.1178 0.1629 0.5756 0.136 Uiso calc R 1 . .
H H31B 0.0208 0.1522 0.5507 0.136 Uiso calc R 1 . .
H H31C 0.0639 0.1563 0.6230 0.136 Uiso calc R 1 . .
C C32 0.0564(3) 0.2851(3) 0.5814(2) 0.0656(13) Uani d . 1 . .
C C33 0.1161(3) 0.3429(3) 0.5718(2) 0.0671(13) Uani d . 1 . .
H H33A 0.1639 0.3166 0.5652 0.081 Uiso calc R 1 . .
C C34 0.1085(3) 0.4391(3) 0.57147(19) 0.0597(11) Uani d . 1 . .
H H34A 0.1506 0.4770 0.5648 0.072 Uiso calc R 1 . .
C C35 0.0380(3) 0.4784(3) 0.58112(18) 0.0498(10) Uani d . 1 . .
C C36 -0.0249(3) 0.4219(3) 0.5902(2) 0.0641(12) Uani d . 1 . .
H H36A -0.0730 0.4484 0.5962 0.077 Uiso calc R 1 . .
C C37 -0.0153(3) 0.3256(3) 0.5903(2) 0.0713(14) Uani d . 1 . .
H H37A -0.0574 0.2872 0.5964 0.086 Uiso calc R 1 . .
C C38 0.0777(3) 0.6433(3) 0.5799(2) 0.0617(12) Uani d . 1 . .
H H38A 0.1307 0.6265 0.5780 0.074 Uiso calc R 1 . .
C C39 0.0589(3) 0.7394(3) 0.5810(2) 0.0590(12) Uani d . 1 . .
C C40 0.1201(3) 0.8081(4) 0.5825(3) 0.0894(17) Uani d . 1 . .
H H40A 0.1733 0.7901 0.5816 0.107 Uiso calc R 1 . .
C C41 0.1016(4) 0.9003(4) 0.5854(3) 0.101(2) Uani d . 1 . .
H H41A 0.1421 0.9454 0.5862 0.121 Uiso calc R 1 . .
C C42 0.0226(4) 0.9281(3) 0.5870(3) 0.0863(16) Uani d . 1 . .
H H42A 0.0112 0.9917 0.5894 0.104 Uiso calc R 1 . .
C C43 -0.0379(3) 0.8647(3) 0.5853(2) 0.0601(12) Uani d . 1 . .
C C44 -0.0220(3) 0.7679(3) 0.5825(2) 0.0525(11) Uani d . 1 . .
C C45 -0.1475(3) 0.9774(3) 0.5781(3) 0.0929(18) Uani d . 1 . .
H H45A -0.1044 1.0173 0.5714 0.139 Uiso calc R 1 . .
H H45B -0.1617 0.9974 0.6150 0.139 Uiso calc R 1 . .
H H45C -0.1957 0.9813 0.5426 0.139 Uiso calc R 1 . .
C C46 -0.0433(4) 0.6402(5) 0.7283(3) 0.1051(19) Uani d U 1 . .
C C47 -0.2342(3) 0.4964(4) 0.5250(2) 0.0677(13) Uani d . 1 . .
C C48 -0.3001(3) 0.8275(4) 0.4537(2) 0.0673(13) Uani d U 1 . .

loop_
_atom_site_aniso_label
_atom_site_aniso_U_11
_atom_site_aniso_U_22
_atom_site_aniso_U_33
_atom_site_aniso_U_12
_atom_site_aniso_U_13
_atom_site_aniso_U_23
La 0.04258(16) 0.05171(17) 0.05236(17) 0.00352(11) 0.00892(11) 0.00407(12)
N4 0.069(3) 0.178(5) 0.099(4) 0.047(3) 0.014(3) 0.053(3)
N5 0.067(3) 0.073(3) 0.117(4) -0.006(2) 0.039(3) -0.022(3)
N6 0.080(3) 0.090(3) 0.058(3) 0.016(2) 0.016(2) 0.012(2)
N1 0.055(2) 0.058(2) 0.075(3) 0.0132(18) 0.018(2) 0.003(2)
N2 0.046(2) 0.056(2) 0.056(2) -0.0062(16) 0.0149(18) -0.0005(17)
N3 0.043(2) 0.047(2) 0.062(2) 0.0027(17) 0.0141(17) 0.0006(17)
S1 0.1077(15) 0.1510(19) 0.194(2) 0.0425(14) -0.0378(15) -0.0157(17)
S2 0.0724(9) 0.0998(11) 0.1548(15) -0.0358(8) 0.0559(10) -0.0605(11)
S3 0.1769(18) 0.1342(15) 0.0745(10) 0.0800(14) 0.0587(11) 0.0406(10)
O1 0.069(2) 0.087(2) 0.057(2) -0.0043(19) -0.0055(17) 0.0042(17)
O2 0.0635(19) 0.0640(19) 0.0487(18) 0.0091(15) 0.0111(14) -0.0055(15)
O3 0.060(2) 0.092(2) 0.0467(18) -0.0103(17) 0.0067(15) 0.0063(16)
O4 0.0456(17) 0.073(2) 0.0557(18) -0.0046(14) 0.0183(14) -0.0054(15)
O5 0.073(2) 0.0486(18) 0.094(2) 0.0107(16) 0.0319(19) 0.0040(16)
O6 0.0493(18) 0.0467(17) 0.086(2) -0.0037(13) 0.0259(16) -0.0039(14)
C1 0.097(5) 0.106(5) 0.171(7) 0.011(4) -0.031(5) 0.004(5)
C2 0.065(4) 0.066(4) 0.125(5) 0.010(3) -0.017(4) 0.015(4)
C3 0.069(4) 0.091(4) 0.137(6) 0.021(3) 0.014(4) 0.005(4)
C4 0.064(4) 0.091(4) 0.110(5) 0.023(3) 0.025(3) 0.000(3)
C5 0.066(3) 0.051(3) 0.077(4) 0.019(2) 0.013(3) 0.010(2)
C6 0.064(3) 0.064(3) 0.081(4) 0.012(2) 0.009(3) 0.011(3)
C7 0.095(5) 0.065(3) 0.089(4) 0.015(3) 0.010(3) 0.009(3)
C8 0.084(4) 0.057(3) 0.091(4) 0.014(3) 0.045(3) 0.001(3)
C9 0.075(3) 0.064(3) 0.063(3) 0.003(3) 0.022(3) -0.008(2)
C10 0.120(5) 0.091(4) 0.097(5) 0.006(4) 0.049(4) -0.028(4)
C11 0.129(6) 0.131(6) 0.086(5) -0.005(5) 0.034(4) -0.053(4)
C12 0.117(5) 0.113(5) 0.059(4) -0.021(4) 0.014(3) -0.018(3)
C13 0.077(4) 0.070(3) 0.055(3) -0.003(3) 0.015(3) 0.001(3)
C14 0.075(3) 0.055(3) 0.053(3) 0.001(2) 0.022(3) 0.006(2)
C15 0.080(4) 0.111(5) 0.095(4) -0.018(3) -0.021(3) 0.005(4)
C16 0.171(7) 0.116(5) 0.066(4) -0.027(5) 0.018(4) -0.026(4)
C17 0.115(5) 0.070(3) 0.051(3) -0.016(3) 0.020(3) -0.010(3)
C18 0.119(5) 0.095(4) 0.063(4) -0.033(4) 0.042(3) -0.019(3)
C19 0.068(3) 0.082(4) 0.067(3) -0.019(3) 0.020(3) -0.014(3)
C20 0.055(3) 0.054(3) 0.050(3) -0.004(2) 0.013(2) -0.005(2)
C21 0.066(3) 0.070(3) 0.065(3) -0.008(3) 0.019(3) -0.006(3)
C22 0.069(3) 0.073(3) 0.064(3) -0.013(3) 0.001(3) -0.013(3)
C23 0.044(2) 0.056(3) 0.063(3) -0.003(2) 0.018(2) -0.004(2)
C24 0.046(2) 0.050(2) 0.054(3) -0.0017(19) 0.016(2) 0.002(2)
C25 0.052(3) 0.083(3) 0.064(3) -0.002(2) 0.020(2) -0.002(3)
C26 0.072(4) 0.088(4) 0.067(3) -0.004(3) 0.035(3) -0.005(3)
C27 0.079(4) 0.070(3) 0.052(3) -0.009(3) 0.020(3) -0.001(2)
C28 0.058(3) 0.055(3) 0.055(3) -0.004(2) 0.014(2) 0.012(2)
C29 0.056(3) 0.048(2) 0.047(3) -0.004(2) 0.017(2) 0.0029(19)
C30 0.079(4) 0.154(6) 0.047(3) -0.022(4) 0.000(3) 0.020(3)
C31 0.120(5) 0.053(3) 0.086(4) 0.002(3) 0.007(3) -0.006(3)
C32 0.081(4) 0.052(3) 0.056(3) 0.001(3) 0.005(3) -0.002(2)
C33 0.077(3) 0.060(3) 0.064(3) 0.015(3) 0.019(3) -0.002(2)
C34 0.065(3) 0.059(3) 0.058(3) 0.004(2) 0.022(2) 0.003(2)
C35 0.054(3) 0.046(2) 0.048(3) 0.002(2) 0.013(2) 0.0016(19)
C36 0.054(3) 0.057(3) 0.077(3) 0.000(2) 0.010(2) 0.001(2)
C37 0.072(3) 0.052(3) 0.081(4) -0.014(3) 0.007(3) 0.006(2)
C38 0.051(3) 0.063(3) 0.073(3) 0.001(2) 0.020(2) -0.007(2)
C39 0.053(3) 0.047(3) 0.076(3) -0.004(2) 0.018(2) -0.002(2)
C40 0.068(4) 0.073(4) 0.135(5) -0.018(3) 0.041(3) -0.011(3)
C41 0.086(4) 0.066(4) 0.159(6) -0.029(3) 0.048(4) -0.013(4)
C42 0.092(4) 0.047(3) 0.126(5) -0.015(3) 0.041(4) -0.009(3)
C43 0.069(3) 0.045(3) 0.069(3) -0.002(2) 0.025(2) -0.002(2)
C44 0.055(3) 0.047(2) 0.055(3) -0.004(2) 0.015(2) -0.002(2)
C45 0.110(5) 0.052(3) 0.125(5) 0.023(3) 0.046(4) 0.016(3)
C46 0.097(4) 0.124(5) 0.087(4) 0.040(4) 0.014(4) 0.014(4)
C47 0.042(3) 0.071(3) 0.095(4) -0.007(2) 0.025(3) -0.012(3)
C48 0.076(3) 0.079(3) 0.052(3) 0.016(3) 0.027(2) -0.004(3)

loop_
_atom_type_symbol
_atom_type_description
_atom_type_scat_dispersion_real
_atom_type_scat_dispersion_imag
_atom_type_scat_source
C C 0.0033 0.0016 'International Tables Vol C Tables 4.2.6.8 and 6.1.1.4'
H H 0.0000 0.0000 'International Tables Vol C Tables 4.2.6.8 and 6.1.1.4'
N N 0.0061 0.0033 'International Tables Vol C Tables 4.2.6.8 and 6.1.1.4'
O O 0.0106 0.0060 'International Tables Vol C Tables 4.2.6.8 and 6.1.1.4'
S S 0.1246 0.1234 'International Tables Vol C Tables 4.2.6.8 and 6.1.1.4'
La La -0.2871 2.4523 'International Tables Vol C Tables 4.2.6.8 and 6.1.1.4'

loop_
_geom_angle_atom_site_label_1
_geom_angle_atom_site_label_2
_geom_angle_atom_site_label_3
_geom_angle_site_symmetry_1
_geom_angle_site_symmetry_3
_geom_angle
_geom_angle_publ_flag
O6 La O4 . . 142.38(9) ?
O6 La O2 . . 134.32(10) ?
O4 La O2 . . 74.47(9) ?
O6 La N4 . . 73.19(14) ?
O4 La N4 . . 110.61(15) ?
O2 La N4 . . 127.91(15) ?
O6 La N6 . . 87.25(12) ?
O4 La N6 . . 78.93(12) ?
O2 La N6 . . 73.09(11) ?
N4 La N6 . . 158.08(16) ?
O6 La N5 . . 73.14(11) ?
O4 La N5 . . 70.06(11) ?
O2 La N5 . . 138.62(11) ?
N4 La N5 . . 85.07(18) ?
N6 La N5 . . 79.74(14) ?
O6 La O3 . . 142.40(10) ?
O4 La O3 . . 59.27(9) ?
O2 La O3 . . 70.79(10) ?
N4 La O3 . . 69.41(13) ?
N6 La O3 . . 130.25(11) ?
N5 La O3 . . 106.89(12) ?
O6 La O1 . . 100.77(10) ?
O4 La O1 . . 116.60(9) ?
O2 La O1 . . 58.28(9) ?
N4 La O1 . . 75.61(16) ?
N6 La O1 . . 118.78(11) ?
N5 La O1 . . 160.68(12) ?
O3 La O1 . . 66.42(9) ?
O6 La O5 . . 57.96(8) ?
O4 La O5 . . 144.42(9) ?
O2 La O5 . . 76.76(10) ?
N4 La O5 . . 103.47(15) ?
N6 La O5 . . 72.97(12) ?
N5 La O5 . . 124.08(11) ?
O3 La O5 . . 128.09(9) ?
O1 La O5 . . 62.17(9) ?
C46 N4 La . . 143.8(6) ?
C47 N5 La . . 170.7(4) ?
C48 N6 La . . 157.8(4) ?
C8 N1 C5 . . 128.8(4) ?
C8 N1 H1D . . 115.6 ?
C5 N1 H1D . . 115.6 ?
C23 N2 C20 . . 128.4(4) ?
C23 N2 H2A . . 115.8 ?
C20 N2 H2A . . 115.8 ?
C38 N3 C35 . . 128.5(4) ?
C38 N3 H3B . . 115.7 ?
C35 N3 H3B . . 115.7 ?
C13 O1 C15 . . 117.8(4) ?
C13 O1 La . . 115.6(3) ?
C15 O1 La . . 126.3(3) ?
C14 O2 La . . 127.1(3) ?
C28 O3 C30 . . 116.9(4) ?
C28 O3 La . . 114.4(2) ?
C30 O3 La . . 128.3(3) ?
C29 O4 La . . 126.6(3) ?
C43 O5 C45 . . 118.2(4) ?
C43 O5 La . . 116.4(2) ?
C45 O5 La . . 125.4(3) ?
C44 O6 La . . 130.0(3) ?
C2 C1 H1A . . 109.5 ?
C2 C1 H1B . . 109.5 ?
H1A C1 H1B . . 109.5 ?
C2 C1 H1C . . 109.5 ?
H1A C1 H1C . . 109.5 ?
H1B C1 H1C . . 109.5 ?
C3 C2 C7 . . 118.2(5) ?
C3 C2 C1 . . 123.1(7) ?
C7 C2 C1 . . 118.7(7) ?
C4 C3 C2 . . 120.9(6) ?
C4 C3 H3A . . 119.6 ?
C2 C3 H3A . . 119.6 ?
C3 C4 C5 . . 120.7(6) ?
C3 C4 H4A . . 119.6 ?
C5 C4 H4A . . 119.6 ?
C4 C5 C6 . . 120.1(5) ?
C4 C5 N1 . . 122.7(5) ?
C6 C5 N1 . . 117.2(5) ?
C5 C6 C7 . . 119.0(5) ?
C5 C6 H6A . . 120.5 ?
C7 C6 H6A . . 120.5 ?
C6 C7 C2 . . 121.1(6) ?
C6 C7 H7A . . 119.4 ?
C2 C7 H7A . . 119.4 ?
N1 C8 C9 . . 123.1(4) ?
N1 C8 H8A . . 118.4 ?
C9 C8 H8A . . 118.4 ?
C8 C9 C14 . . 119.9(4) ?
C8 C9 C10 . . 120.4(5) ?
C14 C9 C10 . . 119.6(5) ?
C11 C10 C9 . . 119.7(6) ?
C11 C10 H10A . . 120.2 ?
C9 C10 H10A . . 120.2 ?
C10 C11 C12 . . 121.4(6) ?
C10 C11 H11A . . 119.3 ?
C12 C11 H11A . . 119.3 ?
C13 C12 C11 . . 120.3(6) ?
C13 C12 H12A . . 119.8 ?
C11 C12 H12A . . 119.8 ?
C12 C13 O1 . . 126.1(5) ?
C12 C13 C14 . . 121.2(5) ?
O1 C13 C14 . . 112.7(4) ?
O2 C14 C9 . . 122.4(4) ?
O2 C14 C13 . . 119.8(4) ?
C9 C14 C13 . . 117.8(4) ?
O1 C15 H15A . . 109.5 ?
O1 C15 H15B . . 109.5 ?
H15A C15 H15B . . 109.5 ?
O1 C15 H15C . . 109.5 ?
H15A C15 H15C . . 109.5 ?
H15B C15 H15C . . 109.5 ?
C17 C16 H16A . . 109.5 ?
C17 C16 H16B . . 109.5 ?
H16A C16 H16B . . 109.5 ?
C17 C16 H16C . . 109.5 ?
H16A C16 H16C . . 109.5 ?
H16B C16 H16C . . 109.5 ?
C22 C17 C18 . . 118.1(5) ?
C22 C17 C16 . . 119.5(5) ?
C18 C17 C16 . . 122.5(5) ?
C19 C18 C17 . . 120.5(5) ?
C19 C18 H18A . . 119.7 ?
C17 C18 H18A . . 119.7 ?
C20 C19 C18 . . 121.2(5) ?
C20 C19 H19A . . 119.4 ?
C18 C19 H19A . . 119.4 ?
C19 C20 C21 . . 119.0(4) ?
C19 C20 N2 . . 118.7(4) ?
C21 C20 N2 . . 122.2(4) ?
C22 C21 C20 . . 119.8(5) ?
C22 C21 H21A . . 120.1 ?
C20 C21 H21A . . 120.1 ?
C21 C22 C17 . . 121.3(5) ?
C21 C22 H22A . . 119.3 ?
C17 C22 H22A . . 119.3 ?
N2 C23 C24 . . 124.5(4) ?
N2 C23 H23A . . 117.7 ?
C24 C23 H23A . . 117.7 ?
C29 C24 C23 . . 119.6(4) ?
C29 C24 C25 . . 120.5(4) ?
C23 C24 C25 . . 119.9(4) ?
C26 C25 C24 . . 119.5(4) ?
C26 C25 H25A . . 120.3 ?
C24 C25 H25A . . 120.3 ?
C25 C26 C27 . . 121.7(5) ?
C25 C26 H26A . . 119.1 ?
C27 C26 H26A . . 119.1 ?
C28 C27 C26 . . 119.3(5) ?
C28 C27 H27A . . 120.4 ?
C26 C27 H27A . . 120.4 ?
C27 C28 O3 . . 125.2(4) ?
C27 C28 C29 . . 121.5(4) ?
O3 C28 C29 . . 113.3(4) ?
O4 C29 C24 . . 122.6(4) ?
O4 C29 C28 . . 119.9(4) ?
C24 C29 C28 . . 117.5(4) ?
O3 C30 H30A . . 109.5 ?
O3 C30 H30B . . 109.5 ?
H30A C30 H30B . . 109.5 ?
O3 C30 H30C . . 109.5 ?
H30A C30 H30C . . 109.5 ?
H30B C30 H30C . . 109.5 ?
C32 C31 H31A . . 109.5 ?
C32 C31 H31B . . 109.5 ?
H31A C31 H31B . . 109.5 ?
C32 C31 H31C . . 109.5 ?
H31A C31 H31C . . 109.5 ?
H31B C31 H31C . . 109.5 ?
C33 C32 C37 . . 118.1(4) ?
C33 C32 C31 . . 122.2(5) ?
C37 C32 C31 . . 119.7(5) ?
C32 C33 C34 . . 122.4(5) ?
C32 C33 H33A . . 118.8 ?
C34 C33 H33A . . 118.8 ?
C35 C34 C33 . . 119.1(4) ?
C35 C34 H34A . . 120.4 ?
C33 C34 H34A . . 120.4 ?
C34 C35 C36 . . 120.3(4) ?
C34 C35 N3 . . 122.4(4) ?
C36 C35 N3 . . 117.2(4) ?
C35 C36 C37 . . 119.1(4) ?
C35 C36 H36A . . 120.5 ?
C37 C36 H36A . . 120.5 ?
C36 C37 C32 . . 121.0(4) ?
C36 C37 H37A . . 119.5 ?
C32 C37 H37A . . 119.5 ?
N3 C38 C39 . . 123.8(4) ?
N3 C38 H38A . . 118.1 ?
C39 C38 H38A . . 118.1 ?
C40 C39 C38 . . 120.8(5) ?
C40 C39 C44 . . 119.4(4) ?
C38 C39 C44 . . 119.8(4) ?
C41 C40 C39 . . 120.0(5) ?
C41 C40 H40A . . 120.0 ?
C39 C40 H40A . . 120.0 ?
C40 C41 C42 . . 120.7(5) ?
C40 C41 H41A . . 119.7 ?
C42 C41 H41A . . 119.7 ?
C43 C42 C41 . . 121.2(5) ?
C43 C42 H42A . . 119.4 ?
C41 C42 H42A . . 119.4 ?
C42 C43 O5 . . 127.4(4) ?
C42 C43 C44 . . 120.5(5) ?
O5 C43 C44 . . 112.1(4) ?
O6 C44 C43 . . 119.8(4) ?
O6 C44 C39 . . 121.9(4) ?
C43 C44 C39 . . 118.2(4) ?
O5 C45 H45A . . 109.5 ?
O5 C45 H45B . . 109.5 ?
H45A C45 H45B . . 109.5 ?
O5 C45 H45C . . 109.5 ?
H45A C45 H45C . . 109.5 ?
H45B C45 H45C . . 109.5 ?
N4 C46 S1 . . 176.7(7) ?
N5 C47 S2 . . 177.9(5) ?
N6 C48 S3 . . 179.2(5) ?

loop_
_geom_bond_atom_site_label_1
_geom_bond_atom_site_label_2
_geom_bond_site_symmetry_2
_geom_bond_distance
_geom_bond_publ_flag
La O6 . 2.435(3) ?
La O4 . 2.449(3) ?
La O2 . 2.464(3) ?
La N4 . 2.541(4) ?
La N6 . 2.577(4) ?
La N5 . 2.605(4) ?
La O3 . 2.801(3) ?
La O1 . 2.823(3) ?
La O5 . 2.831(3) ?
N4 C46 . 1.109(7) ?
N5 C47 . 1.143(5) ?
N6 C48 . 1.134(5) ?
N1 C8 . 1.301(6) ?
N1 C5 . 1.408(6) ?
N1 H1D . 0.8600 ?
N2 C23 . 1.297(5) ?
N2 C20 . 1.405(5) ?
N2 H2A . 0.8600 ?
N3 C38 . 1.289(5) ?
N3 C35 . 1.420(5) ?
N3 H3B . 0.8600 ?
S1 C46 . 1.656(7) ?
S2 C47 . 1.626(5) ?
S3 C48 . 1.631(5) ?
O1 C13 . 1.372(6) ?
O1 C15 . 1.429(5) ?
O2 C14 . 1.298(5) ?
O3 C28 . 1.385(5) ?
O3 C30 . 1.439(5) ?
O4 C29 . 1.299(5) ?
O5 C43 . 1.370(5) ?
O5 C45 . 1.434(5) ?
O6 C44 . 1.298(5) ?
C1 C2 . 1.533(8) ?
C1 H1A . 0.9600 ?
C1 H1B . 0.9600 ?
C1 H1C . 0.9600 ?
C2 C3 . 1.386(8) ?
C2 C7 . 1.383(8) ?
C3 C4 . 1.353(7) ?
C3 H3A . 0.9300 ?
C4 C5 . 1.373(7) ?
C4 H4A . 0.9300 ?
C5 C6 . 1.377(6) ?
C6 C7 . 1.383(7) ?
C6 H6A . 0.9300 ?
C7 H7A . 0.9300 ?
C8 C9 . 1.403(6) ?
C8 H8A . 0.9300 ?
C9 C14 . 1.408(6) ?
C9 C10 . 1.434(7) ?
C10 C11 . 1.341(8) ?
C10 H10A . 0.9300 ?
C11 C12 . 1.392(8) ?
C11 H11A . 0.9300 ?
C12 C13 . 1.358(7) ?
C12 H12A . 0.9300 ?
C13 C14 . 1.415(6) ?
C15 H15A . 0.9600 ?
C15 H15B . 0.9600 ?
C15 H15C . 0.9600 ?
C16 C17 . 1.518(6) ?
C16 H16A . 0.9600 ?
C16 H16B . 0.9600 ?
C16 H16C . 0.9600 ?
C17 C22 . 1.372(7) ?
C17 C18 . 1.382(7) ?
C18 C19 . 1.370(6) ?
C18 H18A . 0.9300 ?
C19 C20 . 1.361(6) ?
C19 H19A . 0.9300 ?
C20 C21 . 1.378(6) ?
C21 C22 . 1.380(6) ?
C21 H21A . 0.9300 ?
C22 H22A . 0.9300 ?
C23 C24 . 1.413(5) ?
C23 H23A . 0.9300 ?
C24 C29 . 1.405(5) ?
C24 C25 . 1.412(6) ?
C25 C26 . 1.352(6) ?
C25 H25A . 0.9300 ?
C26 C27 . 1.394(6) ?
C26 H26A . 0.9300 ?
C27 C28 . 1.369(6) ?
C27 H27A . 0.9300 ?
C28 C29 . 1.415(6) ?
C30 H30A . 0.9600 ?
C30 H30B . 0.9600 ?
C30 H30C . 0.9600 ?
C31 C32 . 1.511(6) ?
C31 H31A . 0.9600 ?
C31 H31B . 0.9600 ?
C31 H31C . 0.9600 ?
C32 C33 . 1.355(6) ?
C32 C37 . 1.393(7) ?
C33 C34 . 1.375(6) ?
C33 H33A . 0.9300 ?
C34 C35 . 1.374(5) ?
C34 H34A . 0.9300 ?
C35 C36 . 1.382(6) ?
C36 C37 . 1.381(6) ?
C36 H36A . 0.9300 ?
C37 H37A . 0.9300 ?
C38 C39 . 1.406(6) ?
C38 H38A . 0.9300 ?
C39 C40 . 1.408(6) ?
C39 C44 . 1.420(6) ?
C40 C41 . 1.355(7) ?
C40 H40A . 0.9300 ?
C41 C42 . 1.388(7) ?
C41 H41A . 0.9300 ?
C42 C43 . 1.348(6) ?
C42 H42A . 0.9300 ?
C43 C44 . 1.409(5) ?
C45 H45A . 0.9600 ?
C45 H45B . 0.9600 ?
C45 H45C . 0.9600 ?

loop_
_geom_hbond_atom_site_label_D
_geom_hbond_atom_site_label_H
_geom_hbond_atom_site_label_A
_geom_hbond_site_symmetry_A
_geom_hbond_distance_DH
_geom_hbond_distance_HA
_geom_hbond_distance_DA
_geom_hbond_angle_DHA
N1 H1D O2 . 0.86 1.86 2.559(4) 138
N2 H2A O4 . 0.86 1.90 2.588(4) 136
N3 H3B O6 . 0.86 1.87 2.570(4) 138

loop_
_geom_torsion_atom_site_label_1
_geom_torsion_atom_site_label_2
_geom_torsion_atom_site_label_3
_geom_torsion_atom_site_label_4
_geom_torsion_site_symmetry_1
_geom_torsion_site_symmetry_2
_geom_torsion_site_symmetry_3
_geom_torsion_site_symmetry_4
_geom_torsion
_geom_torsion_publ_flag
O6 La N4 C46 . . . . 36.9(9) ?
O4 La N4 C46 . . . . 177.3(9) ?
O2 La N4 C46 . . . . -96.7(9) ?
N6 La N4 C46 . . . . 64.6(12) ?
N5 La N4 C46 . . . . 110.7(10) ?
O3 La N4 C46 . . . . -139.1(10) ?
O1 La N4 C46 . . . . -69.3(10) ?
O5 La N4 C46 . . . . -13.2(10) ?
O6 La N6 C48 . . . . -94.2(11) ?
O4 La N6 C48 . . . . 121.0(11) ?
O2 La N6 C48 . . . . 44.0(10) ?
N4 La N6 C48 . . . . -120.7(11) ?
N5 La N6 C48 . . . . -167.6(11) ?
O3 La N6 C48 . . . . 88.9(11) ?
O1 La N6 C48 . . . . 6.6(11) ?
O5 La N6 C48 . . . . -37.0(10) ?
O6 La O1 C13 . . . . 154.7(3) ?
O4 La O1 C13 . . . . -29.8(3) ?
O2 La O1 C13 . . . . 18.8(3) ?
N4 La O1 C13 . . . . -135.9(3) ?
N6 La O1 C13 . . . . 62.0(3) ?
N5 La O1 C13 . . . . -135.7(4) ?
O3 La O1 C13 . . . . -62.4(3) ?
O5 La O1 C13 . . . . 110.1(3) ?
O6 La O1 C15 . . . . -31.9(4) ?
O4 La O1 C15 . . . . 143.6(4) ?
O2 La O1 C15 . . . . -167.8(4) ?
N4 La O1 C15 . . . . 37.4(4) ?
N6 La O1 C15 . . . . -124.7(4) ?
N5 La O1 C15 . . . . 37.6(6) ?
O3 La O1 C15 . . . . 110.9(4) ?
O5 La O1 C15 . . . . -76.6(4) ?
O6 La O2 C14 . . . . -96.2(3) ?
O4 La O2 C14 . . . . 112.5(3) ?
N4 La O2 C14 . . . . 8.2(4) ?
N6 La O2 C14 . . . . -164.6(4) ?
N5 La O2 C14 . . . . 144.2(3) ?
O3 La O2 C14 . . . . 50.2(3) ?
O1 La O2 C14 . . . . -23.4(3) ?
O5 La O2 C14 . . . . -88.7(3) ?
O6 La O3 C28 . . . . -157.1(3) ?
O4 La O3 C28 . . . . -19.5(3) ?
O2 La O3 C28 . . . . 63.4(3) ?
N4 La O3 C28 . . . . -150.9(3) ?
N6 La O3 C28 . . . . 17.7(3) ?
N5 La O3 C28 . . . . -73.0(3) ?
O1 La O3 C28 . . . . 126.3(3) ?
O5 La O3 C28 . . . . 117.9(3) ?
O6 La O3 C30 . . . . 29.9(5) ?
O4 La O3 C30 . . . . 167.5(4) ?
O2 La O3 C30 . . . . -109.6(4) ?
N4 La O3 C30 . . . . 36.1(4) ?
N6 La O3 C30 . . . . -155.2(4) ?
N5 La O3 C30 . . . . 114.0(4) ?
O1 La O3 C30 . . . . -46.7(4) ?
O5 La O3 C30 . . . . -55.1(4) ?
O6 La O4 C29 . . . . 160.4(3) ?
O2 La O4 C29 . . . . -53.8(3) ?
N4 La O4 C29 . . . . 71.5(3) ?
N6 La O4 C29 . . . . -129.1(3) ?
N5 La O4 C29 . . . . 147.9(3) ?
O3 La O4 C29 . . . . 22.8(3) ?
O1 La O4 C29 . . . . -12.3(3) ?
O5 La O4 C29 . . . . -90.9(3) ?
O6 La O5 C43 . . . . -15.0(3) ?
O4 La O5 C43 . . . . -152.0(3) ?
O2 La O5 C43 . . . . 171.3(3) ?
N4 La O5 C43 . . . . 44.9(3) ?
N6 La O5 C43 . . . . -112.6(3) ?
N5 La O5 C43 . . . . -48.2(3) ?
O3 La O5 C43 . . . . 119.2(3) ?
O1 La O5 C43 . . . . 110.4(3) ?
O6 La O5 C45 . . . . 168.4(4) ?
O4 La O5 C45 . . . . 31.5(4) ?
O2 La O5 C45 . . . . -5.3(4) ?
N4 La O5 C45 . . . . -131.6(4) ?
N6 La O5 C45 . . . . 70.8(4) ?
N5 La O5 C45 . . . . 135.2(4) ?
O3 La O5 C45 . . . . -57.4(4) ?
O1 La O5 C45 . . . . -66.2(4) ?
O4 La O6 C44 . . . . 156.8(3) ?
O2 La O6 C44 . . . . 25.9(4) ?
N4 La O6 C44 . . . . -101.1(4) ?
N6 La O6 C44 . . . . 88.9(4) ?
N5 La O6 C44 . . . . 169.1(4) ?
O3 La O6 C44 . . . . -95.0(4) ?
O1 La O6 C44 . . . . -29.8(4) ?
O5 La O6 C44 . . . . 17.4(3) ?
C7 C2 C3 C4 . . . . -0.2(9) ?
C1 C2 C3 C4 . . . . 179.9(6) ?
C2 C3 C4 C5 . . . . -0.1(9) ?
C3 C4 C5 C6 . . . . 0.4(8) ?
C3 C4 C5 N1 . . . . -177.7(5) ?
C8 N1 C5 C4 . . . . -20.3(7) ?
C8 N1 C5 C6 . . . . 161.5(5) ?
C4 C5 C6 C7 . . . . -0.5(7) ?
N1 C5 C6 C7 . . . . 177.7(4) ?
C5 C6 C7 C2 . . . . 0.2(7) ?
C3 C2 C7 C6 . . . . 0.2(8) ?
C1 C2 C7 C6 . . . . -180.0(5) ?
C5 N1 C8 C9 . . . . 175.3(4) ?
N1 C8 C9 C14 . . . . -2.7(7) ?
N1 C8 C9 C10 . . . . -179.9(5) ?
C8 C9 C10 C11 . . . . 177.5(6) ?
C14 C9 C10 C11 . . . . 0.2(9) ?
C9 C10 C11 C12 . . . . -0.8(11) ?
C10 C11 C12 C13 . . . . 0.1(11) ?
C11 C12 C13 O1 . . . . -176.9(6) ?
C11 C12 C13 C14 . . . . 1.1(9) ?
C15 O1 C13 C12 . . . . -10.9(7) ?
La O1 C13 C12 . . . . 163.0(4) ?
C15 O1 C13 C14 . . . . 170.9(4) ?
La O1 C13 C14 . . . . -15.1(5) ?
La O2 C14 C9 . . . . -153.9(3) ?
La O2 C14 C13 . . . . 26.3(6) ?
C8 C9 C14 O2 . . . . 3.8(7) ?
C10 C9 C14 O2 . . . . -178.9(5) ?
C8 C9 C14 C13 . . . . -176.4(4) ?
C10 C9 C14 C13 . . . . 0.9(7) ?
C12 C13 C14 O2 . . . . 178.2(5) ?
O1 C13 C14 O2 . . . . -3.5(6) ?
C12 C13 C14 C9 . . . . -1.6(7) ?
O1 C13 C14 C9 . . . . 176.6(4) ?
C22 C17 C18 C19 . . . . -1.1(8) ?
C16 C17 C18 C19 . . . . 179.3(5) ?
C17 C18 C19 C20 . . . . 0.5(8) ?
C18 C19 C20 C21 . . . . 0.4(7) ?
C18 C19 C20 N2 . . . . -177.3(4) ?
C23 N2 C20 C19 . . . . 165.2(4) ?
C23 N2 C20 C21 . . . . -12.4(7) ?
C19 C20 C21 C22 . . . . -0.7(7) ?
N2 C20 C21 C22 . . . . 176.9(4) ?
C20 C21 C22 C17 . . . . 0.1(7) ?
C18 C17 C22 C21 . . . . 0.8(8) ?
C16 C17 C22 C21 . . . . -179.6(5) ?
C20 N2 C23 C24 . . . . -177.0(4) ?
N2 C23 C24 C29 . . . . 1.1(6) ?
N2 C23 C24 C25 . . . . -179.5(4) ?
C29 C24 C25 C26 . . . . -0.2(7) ?
C23 C24 C25 C26 . . . . -179.6(4) ?
C24 C25 C26 C27 . . . . -1.1(8) ?
C25 C26 C27 C28 . . . . 0.4(8) ?
C26 C27 C28 O3 . . . . 179.4(4) ?
C26 C27 C28 C29 . . . . 1.4(7) ?
C30 O3 C28 C27 . . . . 12.8(7) ?
La O3 C28 C27 . . . . -161.1(4) ?
C30 O3 C28 C29 . . . . -169.1(4) ?
La O3 C28 C29 . . . . 17.0(4) ?
La O4 C29 C24 . . . . 157.7(3) ?
La O4 C29 C28 . . . . -24.1(5) ?
C23 C24 C29 O4 . . . . -0.4(6) ?
C25 C24 C29 O4 . . . . -179.8(4) ?
C23 C24 C29 C28 . . . . -178.7(4) ?
C25 C24 C29 C28 . . . . 1.9(6) ?
C27 C28 C29 O4 . . . . 179.1(4) ?
O3 C28 C29 O4 . . . . 1.0(6) ?
C27 C28 C29 C24 . . . . -2.6(6) ?
O3 C28 C29 C24 . . . . 179.2(4) ?
C37 C32 C33 C34 . . . . 0.9(7) ?
C31 C32 C33 C34 . . . . -179.0(4) ?
C32 C33 C34 C35 . . . . 0.0(7) ?
C33 C34 C35 C36 . . . . -0.8(6) ?
C33 C34 C35 N3 . . . . -179.9(4) ?
C38 N3 C35 C34 . . . . -8.2(7) ?
C38 N3 C35 C36 . . . . 172.7(4) ?
C34 C35 C36 C37 . . . . 0.8(6) ?
N3 C35 C36 C37 . . . . 179.9(4) ?
C35 C36 C37 C32 . . . . 0.0(7) ?
C33 C32 C37 C36 . . . . -0.9(7) ?
C31 C32 C37 C36 . . . . 179.0(4) ?
C35 N3 C38 C39 . . . . -179.2(4) ?
N3 C38 C39 C40 . . . . 176.7(5) ?
N3 C38 C39 C44 . . . . -1.4(7) ?
C38 C39 C40 C41 . . . . -178.2(6) ?
C44 C39 C40 C41 . . . . -0.1(8) ?
C39 C40 C41 C42 . . . . 0.3(10) ?
C40 C41 C42 C43 . . . . -0.7(10) ?
C41 C42 C43 O5 . . . . -179.2(5) ?
C41 C42 C43 C44 . . . . 0.9(8) ?
C45 O5 C43 C42 . . . . 10.2(7) ?
La O5 C43 C42 . . . . -166.6(4) ?
C45 O5 C43 C44 . . . . -169.8(4) ?
La O5 C43 C44 . . . . 13.4(5) ?
La O6 C44 C43 . . . . -18.0(6) ?
La O6 C44 C39 . . . . 162.5(3) ?
C42 C43 C44 O6 . . . . 179.8(5) ?
O5 C43 C44 O6 . . . . -0.1(6) ?
C42 C43 C44 C39 . . . . -0.7(7) ?
O5 C43 C44 C39 . . . . 179.4(4) ?
C40 C39 C44 O6 . . . . 179.8(4) ?
C38 C39 C44 O6 . . . . -2.1(7) ?
C40 C39 C44 C43 . . . . 0.3(7) ?
C38 C39 C44 C43 . . . . 178.4(4) ?
